data_4130255
loop_
_publ_author_name
'Hatano, Miyuki'
'Ebe, Yusuke'
'Nishimura, Takahiro'
'Yorimitsu, Hideki'

_publ_section_title
;
 Asymmetric Alkylation of N-Sulfonylbenzamides with Vinyl Ethers via C-H
 Bond Activation Catalyzed by Hydroxoiridium/Chiral Diene Complexes.
;
_journal_issue 12
_journal_name_full 'Journal of the American Chemical Society'
_journal_page_first 4010
_journal_page_last 4013
_journal_paper_doi 10.1021/jacs.6b01591
_journal_volume 138
_journal_year 2016
_chemical_absolute_configuration ad
_chemical_formula_moiety 'C13 H17 N O4 S'
_chemical_formula_sum 'C13 H17 N O4 S'
_chemical_formula_weight 283.33
_space_group_crystal_system monoclinic
_space_group_IT_number 4
_space_group_name_Hall 'P 2yb'
_space_group_name_H-M_alt 'P 1 21 1'
_atom_sites_solution_hydrogens geom
_audit_creation_method SHELXL-2014/7
_cell_angle_alpha 90
_cell_angle_beta 114.214(5)
_cell_angle_gamma 90
_cell_formula_units_Z 2
_cell_length_a 9.271(3)
_cell_length_b 8.423(3)
_cell_length_c 9.739(3)
_cell_measurement_reflns_used 842
_cell_measurement_temperature 93(2)
_cell_measurement_theta_max 68.0
_cell_measurement_theta_min 26.0
_cell_volume 693.6(4)
_computing_structure_refinement 'SHELXL-2014/7 (Sheldrick, 2014)'
_diffrn_ambient_temperature 93(2)
_diffrn_detector_area_resol_mean 5.8140
_diffrn_measured_fraction_theta_full 0.998
_diffrn_measured_fraction_theta_max 0.997
_diffrn_measurement_device_type 'Rigaku XtaLAB P200'
_diffrn_measurement_method \w
_diffrn_radiation_monochromator graphite
_diffrn_radiation_source 'fine-focus sealed tube'
_diffrn_radiation_type CuK\a
_diffrn_radiation_wavelength 1.54187
_diffrn_reflns_av_R_equivalents 0.0618
_diffrn_reflns_av_unetI/netI 0.0506
_diffrn_reflns_Laue_measured_fraction_full 0.998
_diffrn_reflns_Laue_measured_fraction_max 0.997
_diffrn_reflns_limit_h_max 11
_diffrn_reflns_limit_h_min -11
_diffrn_reflns_limit_k_max 9
_diffrn_reflns_limit_k_min -10
_diffrn_reflns_limit_l_max 11
_diffrn_reflns_limit_l_min -11
_diffrn_reflns_number 9209
_diffrn_reflns_point_group_measured_fraction_full 0.976
_diffrn_reflns_point_group_measured_fraction_max 0.974
_diffrn_reflns_theta_full 67.687
_diffrn_reflns_theta_max 68.488
_diffrn_reflns_theta_min 7.246
_exptl_absorpt_coefficient_mu 2.174
_exptl_absorpt_correction_T_max 1.000
_exptl_absorpt_correction_T_min 0.723
_exptl_absorpt_correction_type multi-scan
_exptl_absorpt_process_details 'REQAB (Rigaku, 1998)'
_exptl_crystal_colour Colorless
_exptl_crystal_density_diffrn 1.357
_exptl_crystal_description Prism
_exptl_crystal_F_000 300
_exptl_crystal_size_max 0.250
_exptl_crystal_size_mid 0.060
_exptl_crystal_size_min 0.020
_refine_diff_density_max 0.612
_refine_diff_density_min -0.268
_refine_diff_density_rms 0.055
_refine_ls_abs_structure_details
;
 Flack x determined using 953 quotients [(I+)-(I-)]/[(I+)+(I-)]
 (Parsons, Flack and Wagner, Acta Cryst. B69 (2013) 249-259).
;
_refine_ls_abs_structure_Flack 0.009(12)
_refine_ls_extinction_method none
_refine_ls_goodness_of_fit_ref 1.014
_refine_ls_hydrogen_treatment constr
_refine_ls_matrix_type full
_refine_ls_number_parameters 174
_refine_ls_number_reflns 2477
_refine_ls_number_restraints 1
_refine_ls_restrained_S_all 1.014
_refine_ls_R_factor_all 0.0387
_refine_ls_R_factor_gt 0.0371
_refine_ls_shift/su_max 0.000
_refine_ls_shift/su_mean 0.000
_refine_ls_structure_factor_coef Fsqd
_refine_ls_weighting_details 'w=1/[\s^2^(Fo^2^)+(0.0520P)^2^] where P=(Fo^2^+2Fc^2^)/3'
_refine_ls_weighting_scheme calc
_refine_ls_wR_factor_gt 0.0895
_refine_ls_wR_factor_ref 0.0901
_reflns_Friedel_coverage 0.817
_reflns_Friedel_fraction_full 0.950
_reflns_Friedel_fraction_max 0.946
_reflns_number_gt 2286
_reflns_number_total 2477
_reflns_threshold_expression 'I > 2\s(I)'
_cod_data_source_file ja6b01591_si_003.cif
_cod_data_source_block 150821MH
_cod_depositor_comments
;
The following automatic conversions were performed:

data item '_exptl_absorpt_correction_type' value 'Multi-scan' was
changed to 'multi-scan' in accordance with the
/home/saulius/struct/COD-crude-data/automatic-downloads/DataCite-retrospective/ACS/depositions/lib/dictionaries/cif_core.dic
dictionary named 'cif_core.dic' version 2.4.2 last updated on
2011-04-26.

Automatic conversion script
Id: cif_fix_values 6909 2019-04-08 15:41:33Z antanas 
;
_cod_original_sg_symbol_H-M 'P 21'
_cod_database_code 4130255
_shelx_shelxl_version_number 2014/7
_shelx_space_group_comment
;
The symmetry employed for this shelxl refinement is uniquely defined
by the following loop, which should always be used as a source of
symmetry information in preference to the above space-group names.
They are only intended as comments.
;
_shelx_estimated_absorpt_t_min 0.613
_shelx_estimated_absorpt_t_max 0.958

loop_
_space_group_symop_operation_xyz
'x, y, z'
'-x, y+1/2, -z'

loop_
_atom_site_label
_atom_site_type_symbol
_atom_site_fract_x
_atom_site_fract_y
_atom_site_fract_z
_atom_site_U_iso_or_equiv
_atom_site_adp_type
_atom_site_occupancy
_atom_site_site_symmetry_order
_atom_site_calc_flag
_atom_site_refinement_flags_posn
_atom_site_refinement_flags_adp
S1 S -0.00269(8) 0.63631(9) 0.65290(8) 0.0222(2) Uani 1 1 d . .
O2 O -0.0666(3) 0.7861(3) 0.6701(3) 0.0300(6) Uani 1 1 d . .
O3 O -0.0951(3) 0.4964(3) 0.6361(3) 0.0292(6) Uani 1 1 d . .
O4 O 0.2583(3) 0.3936(3) 0.7490(3) 0.0289(6) Uani 1 1 d . .
O5 O 0.7696(3) 0.3704(3) 0.9905(3) 0.0260(5) Uani 1 1 d . .
N6 N 0.1617(3) 0.6201(3) 0.8075(3) 0.0229(6) Uani 1 1 d . .
H1 H 0.1844 0.6975 0.8738 0.028 Uiso 1 1 calc R U
C7 C 0.2669(4) 0.4940(4) 0.8410(4) 0.0226(7) Uani 1 1 d . .
C8 C 0.3870(4) 0.4980(4) 1.0014(4) 0.0226(7) Uani 1 1 d . .
C9 C 0.5940(4) 0.5045(4) 1.3011(4) 0.0287(8) Uani 1 1 d . .
H2 H 0.6666 0.5066 1.4039 0.034 Uiso 1 1 calc R U
C10 C 0.3342(4) 0.5299(4) 1.1125(4) 0.0251(7) Uani 1 1 d . .
H3 H 0.2248 0.5498 1.0837 0.030 Uiso 1 1 calc R U
C11 C 0.4346(4) 0.5339(4) 1.2641(4) 0.0279(8) Uani 1 1 d . .
C12 C 0.5485(4) 0.4660(3) 1.0400(4) 0.0233(7) Uani 1 1 d . .
C13 C 0.6114(4) 0.4349(4) 0.9219(4) 0.0249(8) Uani 1 1 d . .
H4 H 0.5403 0.3587 0.8453 0.030 Uiso 1 1 calc R U
C14 C 0.8849(4) 0.4873(4) 0.9948(4) 0.0306(8) Uani 1 1 d . .
H5 H 0.9326 0.4588 0.9240 0.037 Uiso 1 1 calc R U
H6 H 0.9700 0.4955 1.0975 0.037 Uiso 1 1 calc R U
C15 C 0.6489(4) 0.4723(4) 1.1921(4) 0.0263(8) Uani 1 1 d . .
H7 H 0.7587 0.4538 1.2219 0.032 Uiso 1 1 calc R U
C16 C 0.0561(4) 0.6467(5) 0.5041(4) 0.0311(7) Uani 1 1 d . .
H8 H 0.1074 0.5468 0.4978 0.047 Uiso 1 1 calc R U
H9 H 0.1307 0.7346 0.5214 0.047 Uiso 1 1 calc R U
H10 H -0.0368 0.6643 0.4096 0.047 Uiso 1 1 calc R U
C17 C 0.6307(4) 0.5863(4) 0.8434(4) 0.0312(9) Uani 1 1 d . .
H11 H 0.6249 0.5630 0.7416 0.037 Uiso 1 1 calc R U
H12 H 0.5495 0.6664 0.8355 0.037 Uiso 1 1 calc R U
C18 C 0.3728(5) 0.5693(5) 1.3806(4) 0.0405(10) Uani 1 1 d . .
H13 H 0.2809 0.6398 1.3377 0.061 Uiso 1 1 calc R U
H14 H 0.4555 0.6212 1.4672 0.061 Uiso 1 1 calc R U
H15 H 0.3413 0.4701 1.4132 0.061 Uiso 1 1 calc R U
C19 C 0.7957(4) 0.6416(5) 0.9491(4) 0.0324(7) Uani 1 1 d . .
H16 H 0.8424 0.7116 0.8966 0.039 Uiso 1 1 calc R U
H17 H 0.7937 0.6983 1.0374 0.039 Uiso 1 1 calc R U

loop_
_atom_site_aniso_label
_atom_site_aniso_U_11
_atom_site_aniso_U_22
_atom_site_aniso_U_33
_atom_site_aniso_U_23
_atom_site_aniso_U_13
_atom_site_aniso_U_12
S1 0.0184(4) 0.0220(4) 0.0214(4) -0.0005(3) 0.0031(3) 0.0017(3)
O2 0.0277(13) 0.0278(13) 0.0297(13) 0.0000(10) 0.0068(11) 0.0083(10)
O3 0.0222(13) 0.0305(14) 0.0278(14) -0.0022(11) 0.0030(11) -0.0047(10)
O4 0.0263(13) 0.0242(12) 0.0296(13) -0.0049(10) 0.0047(11) 0.0044(10)
O5 0.0193(12) 0.0217(12) 0.0337(14) 0.0059(10) 0.0077(10) 0.0021(9)
N6 0.0209(13) 0.0199(14) 0.0225(14) -0.0050(12) 0.0033(11) -0.0007(12)
C7 0.0182(16) 0.0212(17) 0.0255(17) 0.0007(14) 0.0058(13) -0.0012(12)
C8 0.0213(16) 0.0165(16) 0.0252(17) 0.0012(13) 0.0048(13) -0.0014(12)
C9 0.0246(18) 0.0300(19) 0.0216(17) 0.0001(14) -0.0004(14) -0.0062(14)
C10 0.0196(16) 0.0224(16) 0.0296(19) 0.0024(13) 0.0064(15) -0.0023(14)
C11 0.0266(19) 0.0254(18) 0.0281(19) 0.0000(13) 0.0077(16) -0.0068(14)
C12 0.0228(17) 0.0133(15) 0.0295(18) 0.0019(13) 0.0065(14) -0.0021(13)
C13 0.0182(17) 0.0211(17) 0.0287(19) 0.0041(13) 0.0029(14) 0.0024(12)
C14 0.0262(18) 0.0296(19) 0.036(2) 0.0071(16) 0.0131(15) -0.0006(14)
C15 0.0192(17) 0.0209(17) 0.0314(19) 0.0021(14) 0.0028(15) -0.0036(13)
C16 0.0361(18) 0.0263(17) 0.0291(17) 0.0007(17) 0.0117(15) 0.0024(18)
C17 0.035(2) 0.0268(18) 0.035(2) 0.0096(14) 0.0177(17) 0.0099(14)
C18 0.032(2) 0.058(2) 0.028(2) 0.0005(18) 0.0090(18) -0.0046(17)
C19 0.0362(18) 0.0246(16) 0.0412(19) 0.0055(19) 0.0207(16) 0.0014(18)

loop_
_atom_type_symbol
_atom_type_description
_atom_type_scat_dispersion_real
_atom_type_scat_dispersion_imag
_atom_type_scat_source
C C 0.0181 0.0091 'International Tables Vol C Tables 4.2.6.8 and 6.1.1.4'
H H 0.0000 0.0000 'International Tables Vol C Tables 4.2.6.8 and 6.1.1.4'
N N 0.0311 0.0180 'International Tables Vol C Tables 4.2.6.8 and 6.1.1.4'
O O 0.0492 0.0322 'International Tables Vol C Tables 4.2.6.8 and 6.1.1.4'
S S 0.3331 0.5567 'International Tables Vol C Tables 4.2.6.8 and 6.1.1.4'

loop_
_geom_angle_atom_site_label_1
_geom_angle_atom_site_label_2
_geom_angle_atom_site_label_3
_geom_angle
O3 S1 O2 118.90(14)
O3 S1 N6 108.82(15)
O2 S1 N6 103.77(15)
O3 S1 C16 108.84(17)
O2 S1 C16 109.74(18)
N6 S1 C16 105.96(15)
C14 O5 C13 110.9(2)
C7 N6 S1 125.1(2)
O4 C7 N6 122.3(3)
O4 C7 C8 125.5(3)
N6 C7 C8 112.2(3)
C10 C8 C12 120.3(3)
C10 C8 C7 117.9(3)
C12 C8 C7 121.7(3)
C15 C9 C11 121.6(3)
C11 C10 C8 122.6(3)
C10 C11 C9 116.7(3)
C10 C11 C18 120.9(3)
C9 C11 C18 122.3(3)
C15 C12 C8 116.8(3)
C15 C12 C13 121.2(3)
C8 C12 C13 121.9(3)
O5 C13 C12 110.4(3)
O5 C13 C17 103.8(3)
C12 C13 C17 113.3(3)
O5 C14 C19 105.7(3)
C9 C15 C12 122.0(3)
C19 C17 C13 101.9(3)
C14 C19 C17 102.3(3)

loop_
_geom_bond_atom_site_label_1
_geom_bond_atom_site_label_2
_geom_bond_distance
S1 O3 1.426(3)
S1 O2 1.433(3)
S1 N6 1.651(3)
S1 C16 1.747(3)
O4 C7 1.211(4)
O5 C14 1.441(4)
O5 C13 1.445(4)
N6 C7 1.387(4)
C7 C8 1.501(5)
C8 C10 1.385(5)
C8 C12 1.412(5)
C9 C15 1.379(5)
C9 C11 1.392(5)
C10 C11 1.385(5)
C11 C18 1.496(6)
C12 C15 1.390(5)
C12 C13 1.511(5)
C13 C17 1.535(5)
C14 C19 1.506(5)
C17 C19 1.524(6)

loop_
_geom_torsion_atom_site_label_1
_geom_torsion_atom_site_label_2
_geom_torsion_atom_site_label_3
_geom_torsion_atom_site_label_4
_geom_torsion
O3 S1 N6 C7 53.5(3)
O2 S1 N6 C7 -178.9(3)
C16 S1 N6 C7 -63.3(3)
S1 N6 C7 O4 10.6(5)
S1 N6 C7 C8 -168.7(2)
O4 C7 C8 C10 -134.6(4)
N6 C7 C8 C10 44.7(4)
O4 C7 C8 C12 43.6(5)
N6 C7 C8 C12 -137.0(3)
C12 C8 C10 C11 0.7(5)
C7 C8 C10 C11 179.0(3)
C8 C10 C11 C9 0.2(5)
C8 C10 C11 C18 179.9(3)
C15 C9 C11 C10 -0.2(5)
C15 C9 C11 C18 -179.9(3)
C10 C8 C12 C15 -1.5(5)
C7 C8 C12 C15 -179.7(3)
C10 C8 C12 C13 -178.4(3)
C7 C8 C12 C13 3.4(4)
C14 O5 C13 C12 -106.5(3)
C14 O5 C13 C17 15.3(4)
C15 C12 C13 O5 16.5(4)
C8 C12 C13 O5 -166.8(3)
C15 C12 C13 C17 -99.5(4)
C8 C12 C13 C17 77.2(4)
C13 O5 C14 C19 9.5(4)
C11 C9 C15 C12 -0.6(5)
C8 C12 C15 C9 1.4(5)
C13 C12 C15 C9 178.3(3)
O5 C13 C17 C19 -33.4(3)
C12 C13 C17 C19 86.5(3)
O5 C14 C19 C17 -30.3(4)
C13 C17 C19 C14 38.7(3)
